data_7056684
loop_
_publ_author_name
'Evtushok, Darya V.'
'Vorotnikova, Natalya A.'
'Logvinenko, Vladimir A.'
'Smolentsev, Anton I.'
'Brylev, Konstantin'
'Plyusnin, Pavel E.'
'Pishchur, Denis P.'
'Kitamura, N.'
'Mironov, Yuri V.'
'Solovieva, Anastasiya O.'
'Efremova, Olga A.'
'Shestopalov, Michael A.'

_publ_section_title
;
 Luminescent Coordination Polymers Based on Ca2+ and Octahedral Cluster
 Anions [{M6Cli8}Cla6]2-- (M = Mo, W): Synthesis and Thermal Stability
 Studies
;
_journal_name_full 'New J. Chem.'
_journal_paper_doi 10.1039/C7NJ02858J
_journal_year 2017
_chemical_formula_moiety 'C72 H64 Ca O6 P4, Cl14 W6, 2(C2 H3 N)'
_chemical_formula_sum 'C76 H70 Ca Cl14 N2 O6 P4 W6'
_chemical_formula_weight 2870.70
_chemical_name_systematic
; 
 ? 
;
_space_group_IT_number 15
_symmetry_cell_setting monoclinic
_symmetry_space_group_name_Hall '-C 2yc'
_symmetry_space_group_name_H-M 'C 1 2/c 1'
_atom_sites_solution_hydrogens geom
_atom_sites_solution_primary direct
_atom_sites_solution_secondary difmap
_audit_creation_method SHELXL-97
_audit_update_record
;
2017-07-31 deposited with the CCDC.
2017-10-13 downloaded from the CCDC.
;
_cell_angle_alpha 90.00
_cell_angle_beta 108.58(3)
_cell_angle_gamma 90.00
_cell_formula_units_Z 4
_cell_length_a 22.955(5)
_cell_length_b 16.219(3)
_cell_length_c 24.818(5)
_cell_measurement_reflns_used 6221
_cell_measurement_temperature 150(2)
_cell_measurement_theta_max 27.5
_cell_measurement_theta_min 3.0
_cell_volume 8758(3)
_computing_cell_refinement 'SAINT (Bruker, 2004)'
_computing_data_collection 'APEX2 (Bruker, 2004)'
_computing_data_reduction 'SAINT (Bruker, 2004)'
_computing_molecular_graphics 'SHELXTL (Bruker, 2004)'
_computing_publication_material 'SHELXTL (Bruker, 2004)'
_computing_structure_refinement 'SHELXTL (Bruker, 2004)'
_computing_structure_solution 'SHELXTL (Bruker, 2004)'
_diffrn_ambient_temperature 150(2)
_diffrn_detector_area_resol_mean 25
_diffrn_measured_fraction_theta_full 0.970
_diffrn_measured_fraction_theta_max 0.954
_diffrn_measurement_device_type 'Bruker Nonius X8Apex CCD area-detector'
_diffrn_measurement_method '\f scans'
_diffrn_radiation_monochromator graphite
_diffrn_radiation_source 'fine-focus sealed tube'
_diffrn_radiation_type MoK\a
_diffrn_radiation_wavelength 0.71073
_diffrn_reflns_av_R_equivalents 0.0740
_diffrn_reflns_av_sigmaI/netI 0.1487
_diffrn_reflns_limit_h_max 29
_diffrn_reflns_limit_h_min -23
_diffrn_reflns_limit_k_max 20
_diffrn_reflns_limit_k_min -20
_diffrn_reflns_limit_l_max 32
_diffrn_reflns_limit_l_min -29
_diffrn_reflns_number 30487
_diffrn_reflns_theta_full 25.00
_diffrn_reflns_theta_max 27.48
_diffrn_reflns_theta_min 3.05
_diffrn_standards_decay_% 0
_diffrn_standards_number 0
_exptl_absorpt_coefficient_mu 8.457
_exptl_absorpt_correction_T_max 0.1330
_exptl_absorpt_correction_T_min 0.1012
_exptl_absorpt_correction_type multi-scan
_exptl_absorpt_process_details 'SADABS (Bruker, 2004)'
_exptl_crystal_colour yellow
_exptl_crystal_density_diffrn 2.177
_exptl_crystal_density_method 'not measured'
_exptl_crystal_description block
_exptl_crystal_F_000 5400
_exptl_crystal_size_max 0.50
_exptl_crystal_size_mid 0.50
_exptl_crystal_size_min 0.40
_refine_diff_density_max 4.578
_refine_diff_density_min -3.327
_refine_diff_density_rms 0.369
_refine_ls_extinction_method none
_refine_ls_goodness_of_fit_ref 0.985
_refine_ls_hydrogen_treatment mixed
_refine_ls_matrix_type full
_refine_ls_number_parameters 499
_refine_ls_number_reflns 9576
_refine_ls_number_restraints 9
_refine_ls_restrained_S_all 0.985
_refine_ls_R_factor_all 0.0756
_refine_ls_R_factor_gt 0.0616
_refine_ls_shift/su_max 0.000
_refine_ls_shift/su_mean 0.000
_refine_ls_structure_factor_coef Fsqd
_refine_ls_weighting_details 'calc w=1/[\s^2^(Fo^2^)+(0.0454P)^2^] where P=(Fo^2^+2Fc^2^)/3'
_refine_ls_weighting_scheme calc
_refine_ls_wR_factor_gt 0.1328
_refine_ls_wR_factor_ref 0.1471
_reflns_number_gt 6739
_reflns_number_total 9576
_reflns_threshold_expression >2sigma(I)
_cod_data_source_file c7nj02858j2.cif
_cod_data_source_block 1_CCDC2
_cod_original_sg_symbol_H-M 'C 2/c'
_cod_database_code 7056684

loop_
_symmetry_equiv_pos_as_xyz
'x, y, z'
'-x, y, -z+1/2'
'x+1/2, y+1/2, z'
'-x+1/2, y+1/2, -z+1/2'
'-x, -y, -z'
'x, -y, z-1/2'
'-x+1/2, -y+1/2, -z'
'x+1/2, -y+1/2, z-1/2'

loop_
_atom_site_label
_atom_site_type_symbol
_atom_site_fract_x
_atom_site_fract_y
_atom_site_fract_z
_atom_site_U_iso_or_equiv
_atom_site_adp_type
_atom_site_occupancy
_atom_site_symmetry_multiplicity
_atom_site_calc_flag
_atom_site_refinement_flags
W1 W 0.043507(15) 0.02464(3) 0.075031(18) 0.01856(13) Uani 1 1 d .
W2 W 0.036997(15) 0.08780(3) -0.023920(18) 0.01799(13) Uani 1 1 d .
W3 W 0.062985(16) -0.06861(3) -0.003925(18) 0.01840(13) Uani 1 1 d .
Ca1 Ca 0.5000 0.11528(17) 0.2500 0.0159(6) Uani 1 2 d S
Cl1 Cl 0.09878(11) 0.0589(2) 0.17317(12) 0.0354(7) Uani 1 1 d .
Cl2 Cl 0.08668(10) 0.20354(17) -0.05525(13) 0.0310(7) Uani 1 1 d .
Cl3 Cl 0.14344(10) -0.16050(16) -0.01203(12) 0.0274(6) Uani 1 1 d .
Cl4 Cl 0.01733(10) 0.17338(16) 0.05282(11) 0.0230(6) Uani 1 1 d .
Cl5 Cl 0.05431(10) -0.00469(16) -0.09851(11) 0.0235(6) Uani 1 1 d .
Cl6 Cl 0.06676(10) -0.12506(16) 0.09090(11) 0.0231(6) Uani 1 1 d .
Cl7 Cl 0.13697(9) 0.04182(16) 0.04558(11) 0.0211(5) Uani 1 1 d .
P1 P 0.32969(10) 0.10883(16) 0.23960(12) 0.0176(6) Uani 1 1 d .
P2 P 0.44496(10) -0.03876(17) 0.13264(12) 0.0206(6) Uani 1 1 d .
O1 O 0.3976(2) 0.1087(4) 0.2475(3) 0.0232(17) Uani 1 1 d .
O1W O 0.5114(3) 0.2261(5) 0.3152(4) 0.036(2) Uani 1 1 d D
O2 O 0.4737(3) 0.0261(4) 0.1755(3) 0.0235(17) Uani 1 1 d .
N1 N 0.4362(7) 0.3633(12) 0.2690(7) 0.128(8) Uani 1 1 d .
C1 C 0.4032(8) 0.4079(13) 0.2393(9) 0.094(7) Uani 1 1 d .
C2 C 0.3639(8) 0.4705(10) 0.2003(7) 0.083(6) Uani 1 1 d .
H2A H 0.3881 0.5204 0.2005 0.125 Uiso 1 1 calc R
H2B H 0.3288 0.4843 0.2130 0.125 Uiso 1 1 calc R
H2C H 0.3490 0.4481 0.1616 0.125 Uiso 1 1 calc R
C111 C 0.2895(4) 0.1818(6) 0.1859(4) 0.021(2) Uani 1 1 d .
C112 C 0.2248(4) 0.1812(7) 0.1614(5) 0.030(3) Uani 1 1 d .
H112 H 0.2016 0.1411 0.1737 0.036 Uiso 1 1 calc R
C113 C 0.1948(4) 0.2365(7) 0.1206(5) 0.036(3) Uani 1 1 d .
H113 H 0.1512 0.2357 0.1052 0.043 Uiso 1 1 calc R
C114 C 0.2291(4) 0.2941(8) 0.1019(5) 0.038(3) Uani 1 1 d .
H114 H 0.2085 0.3331 0.0737 0.046 Uiso 1 1 calc R
C115 C 0.2925(5) 0.2958(8) 0.1234(5) 0.042(3) Uani 1 1 d .
H115 H 0.3154 0.3345 0.1095 0.050 Uiso 1 1 calc R
C116 C 0.3226(4) 0.2395(7) 0.1661(5) 0.029(3) Uani 1 1 d .
H116 H 0.3662 0.2407 0.1816 0.035 Uiso 1 1 calc R
C121 C 0.2913(4) 0.0089(6) 0.2202(4) 0.018(2) Uani 1 1 d .
C122 C 0.2873(4) -0.0431(7) 0.2603(5) 0.032(3) Uani 1 1 d .
H122 H 0.3043 -0.0279 0.2992 0.038 Uiso 1 1 calc R
C123 C 0.2583(4) -0.1196(7) 0.2464(6) 0.036(3) Uani 1 1 d .
H123 H 0.2547 -0.1558 0.2753 0.043 Uiso 1 1 calc R
C124 C 0.2352(4) -0.1411(7) 0.1902(5) 0.026(2) Uani 1 1 d .
H124 H 0.2153 -0.1929 0.1805 0.031 Uiso 1 1 calc R
C125 C 0.2398(4) -0.0898(6) 0.1471(5) 0.027(3) Uani 1 1 d .
H125 H 0.2239 -0.1056 0.1083 0.032 Uiso 1 1 calc R
C126 C 0.2693(4) -0.0126(6) 0.1633(5) 0.023(2) Uani 1 1 d .
H126 H 0.2739 0.0242 0.1352 0.027 Uiso 1 1 calc R
C131 C 0.3169(4) 0.1359(6) 0.3048(4) 0.016(2) Uani 1 1 d U
C132 C 0.3643(4) 0.1637(6) 0.3520(5) 0.027(3) Uani 1 1 d .
H132 H 0.4045 0.1686 0.3492 0.032 Uiso 1 1 calc R
C133 C 0.3550(4) 0.1843(7) 0.4026(4) 0.026(2) Uani 1 1 d .
H133 H 0.3887 0.2008 0.4344 0.032 Uiso 1 1 calc R
C134 C 0.2962(5) 0.1809(7) 0.4069(5) 0.032(3) Uani 1 1 d .
H134 H 0.2889 0.1968 0.4411 0.038 Uiso 1 1 calc R
C135 C 0.2483(5) 0.1540(8) 0.3605(6) 0.041(3) Uani 1 1 d .
H135 H 0.2082 0.1500 0.3635 0.049 Uiso 1 1 calc R
C136 C 0.2574(4) 0.1334(7) 0.3109(5) 0.032(3) Uani 1 1 d .
H136 H 0.2233 0.1169 0.2795 0.039 Uiso 1 1 calc R
C211 C 0.3722(4) -0.0034(6) 0.0835(4) 0.018(2) Uani 1 1 d .
C212 C 0.3297(4) -0.0585(7) 0.0497(5) 0.031(3) Uani 1 1 d .
H212 H 0.3369 -0.1163 0.0525 0.037 Uiso 1 1 calc R
C213 C 0.2753(4) -0.0256(8) 0.0111(5) 0.038(3) Uani 1 1 d .
H213 H 0.2461 -0.0615 -0.0136 0.045 Uiso 1 1 calc R
C214 C 0.2643(5) 0.0577(8) 0.0089(5) 0.036(3) Uani 1 1 d .
H214 H 0.2273 0.0784 -0.0172 0.043 Uiso 1 1 calc R
C215 C 0.3059(5) 0.1126(8) 0.0438(5) 0.038(3) Uani 1 1 d .
H215 H 0.2978 0.1702 0.0423 0.045 Uiso 1 1 calc R
C216 C 0.3605(4) 0.0798(7) 0.0813(4) 0.024(2) Uani 1 1 d .
H216 H 0.3899 0.1159 0.1056 0.029 Uiso 1 1 calc R
C221 C 0.4307(4) -0.1321(6) 0.1645(4) 0.021(2) Uani 1 1 d .
C222 C 0.4344(5) -0.2094(7) 0.1434(5) 0.031(3) Uani 1 1 d .
H222 H 0.4436 -0.2147 0.1089 0.037 Uiso 1 1 calc R
C223 C 0.4249(5) -0.2803(8) 0.1710(6) 0.052(4) Uani 1 1 d .
H223 H 0.4269 -0.3332 0.1552 0.062 Uiso 1 1 calc R
C224 C 0.4128(5) -0.2724(8) 0.2211(5) 0.042(3) Uani 1 1 d .
H224 H 0.4052 -0.3207 0.2395 0.050 Uiso 1 1 calc R
C225 C 0.4109(5) -0.1954(7) 0.2467(5) 0.031(3) Uani 1 1 d .
H225 H 0.4039 -0.1912 0.2823 0.037 Uiso 1 1 calc R
C226 C 0.4199(4) -0.1259(7) 0.2176(4) 0.024(2) Uani 1 1 d .
H226 H 0.4188 -0.0729 0.2336 0.029 Uiso 1 1 calc R
C231 C 0.4943(4) -0.0634(6) 0.0911(4) 0.021(2) Uani 1 1 d .
C232 C 0.5562(4) -0.0420(7) 0.1137(5) 0.034(3) Uani 1 1 d .
H232 H 0.5708 -0.0150 0.1495 0.041 Uiso 1 1 calc R
C233 C 0.5965(5) -0.0605(10) 0.0835(6) 0.057(4) Uani 1 1 d .
H233 H 0.6386 -0.0460 0.0990 0.069 Uiso 1 1 calc R
C234 C 0.5760(5) -0.0994(8) 0.0315(6) 0.046(4) Uani 1 1 d .
H234 H 0.6041 -0.1147 0.0123 0.055 Uiso 1 1 calc R
C235 C 0.5140(4) -0.1160(7) 0.0077(5) 0.031(3) Uani 1 1 d .
H235 H 0.4992 -0.1401 -0.0291 0.038 Uiso 1 1 calc R
C236 C 0.4735(5) -0.0979(7) 0.0366(5) 0.031(3) Uani 1 1 d .
H236 H 0.4310 -0.1091 0.0194 0.038 Uiso 1 1 calc R
H1W H 0.492(4) 0.269(4) 0.296(3) 0.050 Uiso 1 1 d D
H2W H 0.528(4) 0.245(6) 0.3507(16) 0.050 Uiso 1 1 d D

loop_
_atom_site_aniso_label
_atom_site_aniso_U_11
_atom_site_aniso_U_22
_atom_site_aniso_U_33
_atom_site_aniso_U_23
_atom_site_aniso_U_13
_atom_site_aniso_U_12
W1 0.0199(2) 0.0146(3) 0.0253(3) -0.00206(18) 0.01296(17) -0.00275(14)
W2 0.0194(2) 0.0120(3) 0.0272(3) -0.00073(18) 0.01394(16) -0.00273(15)
W3 0.0186(2) 0.0133(3) 0.0278(3) -0.00140(18) 0.01362(16) -0.00104(14)
Ca1 0.0150(11) 0.0099(15) 0.0260(16) 0.000 0.0109(10) 0.000
Cl1 0.0351(14) 0.045(2) 0.0248(15) -0.0099(14) 0.0084(10) -0.0089(12)
Cl2 0.0325(13) 0.0196(16) 0.0465(18) 0.0037(13) 0.0203(11) -0.0063(10)
Cl3 0.0264(11) 0.0222(15) 0.0385(16) -0.0028(12) 0.0172(10) 0.0044(10)
Cl4 0.0269(11) 0.0131(14) 0.0362(16) -0.0084(11) 0.0200(10) -0.0043(9)
Cl5 0.0252(11) 0.0240(15) 0.0288(14) 0.0009(12) 0.0192(9) -0.0044(10)
Cl6 0.0239(11) 0.0174(14) 0.0344(15) 0.0043(12) 0.0180(10) 0.0029(9)
Cl7 0.0158(10) 0.0263(15) 0.0241(13) -0.0031(11) 0.0105(9) -0.0050(9)
P1 0.0143(10) 0.0125(14) 0.0284(15) -0.0021(12) 0.0100(9) -0.0008(9)
P2 0.0190(12) 0.0148(15) 0.0312(16) -0.0039(12) 0.0126(10) -0.0022(10)
O1 0.016(3) 0.014(4) 0.039(5) 0.003(3) 0.008(3) 0.002(3)
O1W 0.024(4) 0.041(6) 0.039(5) -0.015(4) 0.003(3) -0.002(3)
O2 0.025(3) 0.017(4) 0.030(4) -0.011(3) 0.011(3) -0.006(3)
N1 0.127(13) 0.151(19) 0.074(13) -0.017(11) -0.012(9) 0.104(13)
C1 0.081(13) 0.091(17) 0.101(18) -0.027(13) 0.019(11) 0.007(11)
C2 0.116(14) 0.072(14) 0.063(13) -0.020(11) 0.031(10) -0.005(11)
C111 0.028(5) 0.018(6) 0.021(6) -0.004(5) 0.014(4) 0.000(4)
C112 0.018(5) 0.025(7) 0.035(7) 0.001(5) -0.007(4) -0.002(4)
C113 0.028(5) 0.027(7) 0.052(8) 0.001(6) 0.011(5) 0.008(5)
C114 0.028(5) 0.057(9) 0.028(7) 0.014(6) 0.007(4) 0.021(5)
C115 0.033(6) 0.045(9) 0.052(9) 0.023(7) 0.020(5) 0.006(5)
C116 0.022(5) 0.030(7) 0.046(8) 0.004(6) 0.025(5) 0.000(4)
C121 0.019(4) 0.006(5) 0.026(6) 0.000(4) 0.003(4) 0.000(4)
C122 0.037(6) 0.013(6) 0.045(8) -0.007(6) 0.011(5) -0.001(4)
C123 0.032(6) 0.019(7) 0.060(9) 0.003(6) 0.021(5) -0.008(5)
C124 0.033(5) 0.012(6) 0.032(6) -0.009(5) 0.011(4) -0.009(4)
C125 0.026(5) 0.012(6) 0.040(7) -0.014(5) 0.008(4) -0.005(4)
C126 0.019(4) 0.021(6) 0.029(6) 0.013(5) 0.009(4) -0.002(4)
C131 0.026(4) 0.003(5) 0.025(5) -0.001(4) 0.015(3) 0.000(3)
C132 0.031(5) 0.006(6) 0.049(8) 0.004(5) 0.022(5) 0.000(4)
C133 0.042(6) 0.018(6) 0.015(6) 0.004(5) 0.004(4) -0.001(5)
C134 0.047(6) 0.022(7) 0.030(7) 0.009(5) 0.017(5) 0.002(5)
C135 0.032(6) 0.040(8) 0.063(9) 0.006(7) 0.034(6) 0.003(5)
C136 0.027(5) 0.020(7) 0.056(8) -0.013(6) 0.021(5) -0.003(4)
C211 0.016(4) 0.023(6) 0.020(5) -0.004(5) 0.012(3) 0.001(4)
C212 0.026(5) 0.026(7) 0.042(7) -0.020(6) 0.015(5) -0.009(4)
C213 0.019(5) 0.062(10) 0.030(7) -0.007(6) 0.006(4) -0.004(5)
C214 0.032(6) 0.045(9) 0.040(8) 0.010(6) 0.024(5) 0.007(5)
C215 0.034(6) 0.035(8) 0.053(9) 0.005(6) 0.026(5) 0.008(5)
C216 0.029(5) 0.024(7) 0.024(6) 0.003(5) 0.014(4) 0.002(4)
C221 0.020(4) 0.016(6) 0.027(6) 0.001(5) 0.006(4) 0.001(4)
C222 0.047(6) 0.020(7) 0.033(7) -0.013(5) 0.024(5) -0.008(5)
C223 0.073(9) 0.031(9) 0.053(10) -0.004(7) 0.024(7) -0.022(7)
C224 0.042(6) 0.048(9) 0.031(7) 0.022(7) 0.006(5) -0.008(6)
C225 0.047(6) 0.026(7) 0.030(7) 0.005(6) 0.026(5) 0.002(5)
C226 0.028(5) 0.021(6) 0.021(6) -0.005(5) 0.003(4) -0.001(4)
C231 0.024(5) 0.020(6) 0.024(6) -0.001(5) 0.016(4) 0.005(4)
C232 0.026(5) 0.039(8) 0.036(7) -0.009(6) 0.009(5) -0.001(5)
C233 0.019(6) 0.102(14) 0.052(9) -0.014(9) 0.013(5) -0.003(6)
C234 0.037(6) 0.064(10) 0.051(9) 0.008(8) 0.035(6) 0.018(6)
C235 0.044(6) 0.023(7) 0.039(8) -0.003(5) 0.031(5) 0.000(5)
C236 0.035(6) 0.022(7) 0.048(8) -0.012(6) 0.028(5) -0.009(5)

loop_
_atom_type_symbol
_atom_type_description
_atom_type_scat_dispersion_real
_atom_type_scat_dispersion_imag
_atom_type_scat_source
C C 0.0033 0.0016 'International Tables Vol C Tables 4.2.6.8 and 6.1.1.4'
H H 0.0000 0.0000 'International Tables Vol C Tables 4.2.6.8 and 6.1.1.4'
N N 0.0061 0.0033 'International Tables Vol C Tables 4.2.6.8 and 6.1.1.4'
O O 0.0106 0.0060 'International Tables Vol C Tables 4.2.6.8 and 6.1.1.4'
P P 0.1023 0.0942 'International Tables Vol C Tables 4.2.6.8 and 6.1.1.4'
Cl Cl 0.1484 0.1585 'International Tables Vol C Tables 4.2.6.8 and 6.1.1.4'
Ca Ca 0.2262 0.3064 'International Tables Vol C Tables 4.2.6.8 and 6.1.1.4'
W W -0.8490 6.8722 'International Tables Vol C Tables 4.2.6.8 and 6.1.1.4'

loop_
_geom_angle_atom_site_label_1
_geom_angle_atom_site_label_2
_geom_angle_atom_site_label_3
_geom_angle
_geom_angle_site_symmetry_1
_geom_angle_site_symmetry_3
Cl1 W1 Cl6 92.73(10) . .
Cl1 W1 Cl7 92.59(9) . .
Cl6 W1 Cl7 89.67(8) . .
Cl1 W1 Cl4 90.69(10) . .
Cl6 W1 Cl4 176.55(9) . .
Cl7 W1 Cl4 89.79(8) . .
Cl1 W1 Cl5 90.97(9) . 5
Cl6 W1 Cl5 90.00(8) . 5
Cl7 W1 Cl5 176.44(8) . 5
Cl4 W1 Cl5 90.32(8) . 5
Cl1 W1 W3 133.79(7) . 5
Cl6 W1 W3 118.64(6) . 5
Cl7 W1 W3 118.56(6) . 5
Cl4 W1 W3 58.81(5) . 5
Cl5 W1 W3 58.67(6) 5 5
Cl1 W1 W2 135.15(8) . 5
Cl6 W1 W2 58.68(6) . 5
Cl7 W1 W2 118.44(6) . 5
Cl4 W1 W2 118.78(6) . 5
Cl5 W1 W2 58.53(6) 5 5
W3 W1 W2 59.98(2) 5 5
Cl1 W1 W2 134.97(8) . .
Cl6 W1 W2 118.33(6) . .
Cl7 W1 W2 58.60(6) . .
Cl4 W1 W2 58.62(6) . .
Cl5 W1 W2 118.62(6) 5 .
W3 W1 W2 59.97(3) 5 .
W2 W1 W2 89.86(3) 5 .
Cl1 W1 W3 136.31(7) . .
Cl6 W1 W3 58.48(6) . .
Cl7 W1 W3 58.54(6) . .
Cl4 W1 W3 118.48(6) . .
Cl5 W1 W3 118.43(6) 5 .
W3 W1 W3 89.90(3) 5 .
W2 W1 W3 59.91(2) 5 .
W2 W1 W3 59.86(2) . .
Cl2 W2 Cl7 91.70(8) . .
Cl2 W2 Cl6 92.57(8) . 5
Cl7 W2 Cl6 175.73(8) . 5
Cl2 W2 Cl5 91.42(9) . .
Cl7 W2 Cl5 90.25(8) . .
Cl6 W2 Cl5 89.73(8) 5 .
Cl2 W2 Cl4 91.81(9) . .
Cl7 W2 Cl4 89.37(8) . .
Cl6 W2 Cl4 90.41(8) 5 .
Cl5 W2 Cl4 176.76(8) . .
Cl2 W2 W3 134.62(6) . .
Cl7 W2 W3 58.50(6) . .
Cl6 W2 W3 118.08(6) 5 .
Cl5 W2 W3 58.71(6) . .
Cl4 W2 W3 118.50(6) . .
Cl2 W2 W3 135.34(6) . 5
Cl7 W2 W3 118.08(6) . 5
Cl6 W2 W3 58.38(6) 5 5
Cl5 W2 W3 118.79(5) . 5
Cl4 W2 W3 58.73(5) . 5
W3 W2 W3 90.044(18) . 5
Cl2 W2 W1 135.10(7) . 5
Cl7 W2 W1 118.46(6) . 5
Cl6 W2 W1 58.11(6) 5 5
Cl5 W2 W1 58.65(5) . 5
Cl4 W2 W1 118.86(5) . 5
W3 W2 W1 59.99(2) . 5
W3 W2 W1 60.151(19) 5 5
Cl2 W2 W1 134.75(7) . .
Cl7 W2 W1 58.15(6) . .
Cl6 W2 W1 118.31(6) 5 .
Cl5 W2 W1 118.83(6) . .
Cl4 W2 W1 58.38(6) . .
W3 W2 W1 60.130(17) . .
W3 W2 W1 59.95(3) 5 .
W1 W2 W1 90.14(3) 5 .
Cl3 W3 Cl6 93.09(9) . .
Cl3 W3 Cl7 93.71(8) . .
Cl6 W3 Cl7 89.17(8) . .
Cl3 W3 Cl5 90.68(9) . .
Cl6 W3 Cl5 176.20(8) . .
Cl7 W3 Cl5 90.16(8) . .
Cl3 W3 Cl4 90.30(8) . 5
Cl6 W3 Cl4 90.40(9) . 5
Cl7 W3 Cl4 175.98(7) . 5
Cl5 W3 Cl4 90.02(9) . 5
Cl3 W3 W2 135.39(6) . .
Cl6 W3 W2 118.09(6) . .
Cl7 W3 W2 58.52(6) . .
Cl5 W3 W2 58.53(6) . .
Cl4 W3 W2 118.38(6) 5 .
Cl3 W3 W1 133.02(7) . 5
Cl6 W3 W1 118.63(5) . 5
Cl7 W3 W1 118.53(6) . 5
Cl5 W3 W1 58.61(5) . 5
Cl4 W3 W1 58.36(6) 5 5
W2 W3 W1 60.034(15) . 5
Cl3 W3 W2 134.59(7) . 5
Cl6 W3 W2 58.57(5) . 5
Cl7 W3 W2 118.04(6) . 5
Cl5 W3 W2 118.68(6) . 5
Cl4 W3 W2 58.52(6) 5 5
W2 W3 W2 89.956(18) . 5
W1 W3 W2 60.08(2) 5 5
Cl3 W3 W1 136.87(7) . .
Cl6 W3 W1 58.09(6) . .
Cl7 W3 W1 58.11(5) . .
Cl5 W3 W1 118.53(6) . .
Cl4 W3 W1 118.45(6) 5 .
W2 W3 W1 60.007(19) . .
W1 W3 W1 90.10(3) 5 .
W2 W3 W1 59.94(2) 5 .
O2 Ca1 O2 101.0(4) . 2_655
O2 Ca1 O1 89.8(2) . 2_655
O2 Ca1 O1 86.9(2) 2_655 2_655
O2 Ca1 O1 86.9(2) . .
O2 Ca1 O1 89.8(2) 2_655 .
O1 Ca1 O1 174.8(4) 2_655 .
O2 Ca1 O1W 168.1(3) . .
O2 Ca1 O1W 89.1(3) 2_655 .
O1 Ca1 O1W 97.2(2) 2_655 .
O1 Ca1 O1W 86.8(3) . .
O2 Ca1 O1W 89.1(3) . 2_655
O2 Ca1 O1W 168.1(3) 2_655 2_655
O1 Ca1 O1W 86.8(3) 2_655 2_655
O1 Ca1 O1W 97.2(2) . 2_655
O1W Ca1 O1W 81.7(5) . 2_655
W1 Cl4 W2 63.00(6) . .
W1 Cl4 W3 62.83(6) . 5
W2 Cl4 W3 62.75(6) . 5
W2 Cl5 W1 62.82(6) . 5
W2 Cl5 W3 62.76(6) . .
W1 Cl5 W3 62.72(6) 5 .
W1 Cl6 W3 63.44(6) . .
W1 Cl6 W2 63.22(6) . 5
W3 Cl6 W2 63.05(7) . 5
W1 Cl7 W3 63.35(5) . .
W1 Cl7 W2 63.25(5) . .
W3 Cl7 W2 62.99(5) . .
O1 P1 C131 110.1(4) . .
O1 P1 C111 111.2(4) . .
C131 P1 C111 108.4(4) . .
O1 P1 C121 115.0(4) . .
C131 P1 C121 104.5(5) . .
C111 P1 C121 107.2(4) . .
O2 P2 C221 112.6(5) . .
O2 P2 C231 110.3(4) . .
C221 P2 C231 107.6(5) . .
O2 P2 C211 111.0(4) . .
C221 P2 C211 107.8(4) . .
C231 P2 C211 107.2(5) . .
P1 O1 Ca1 173.7(5) . .
Ca1 O1W H1W 108(6) . .
Ca1 O1W H2W 148(6) . .
H1W O1W H2W 104(7) . .
P2 O2 Ca1 166.2(4) . .
N1 C1 C2 176(3) . .
C1 C2 H2A 109.5 . .
C1 C2 H2B 109.5 . .
H2A C2 H2B 109.5 . .
C1 C2 H2C 109.5 . .
H2A C2 H2C 109.5 . .
H2B C2 H2C 109.5 . .
C116 C111 C112 118.1(10) . .
C116 C111 P1 119.7(7) . .
C112 C111 P1 122.3(8) . .
C113 C112 C111 121.9(10) . .
C113 C112 H112 119.1 . .
C111 C112 H112 119.1 . .
C112 C113 C114 118.8(9) . .
C112 C113 H113 120.6 . .
C114 C113 H113 120.6 . .
C115 C114 C113 121.6(11) . .
C115 C114 H114 119.2 . .
C113 C114 H114 119.2 . .
C114 C115 C116 118.9(10) . .
C114 C115 H115 120.6 . .
C116 C115 H115 120.6 . .
C111 C116 C115 120.8(9) . .
C111 C116 H116 119.6 . .
C115 C116 H116 119.6 . .
C122 C121 C126 121.0(10) . .
C122 C121 P1 120.3(8) . .
C126 C121 P1 118.6(8) . .
C121 C122 C123 121.2(11) . .
C121 C122 H122 119.4 . .
C123 C122 H122 119.4 . .
C124 C123 C122 118.5(11) . .
C124 C123 H123 120.7 . .
C122 C123 H123 120.7 . .
C123 C124 C125 122.2(10) . .
C123 C124 H124 118.9 . .
C125 C124 H124 118.9 . .
C124 C125 C126 117.2(10) . .
C124 C125 H125 121.4 . .
C126 C125 H125 121.4 . .
C121 C126 C125 119.8(10) . .
C121 C126 H126 120.1 . .
C125 C126 H126 120.1 . .
C132 C131 C136 115.9(10) . .
C132 C131 P1 122.1(7) . .
C136 C131 P1 122.0(8) . .
C133 C132 C131 122.5(9) . .
C133 C132 H132 118.7 . .
C131 C132 H132 118.7 . .
C132 C133 C134 119.8(9) . .
C132 C133 H133 120.1 . .
C134 C133 H133 120.1 . .
C135 C134 C133 118.7(11) . .
C135 C134 H134 120.6 . .
C133 C134 H134 120.6 . .
C136 C135 C134 121.5(10) . .
C136 C135 H135 119.2 . .
C134 C135 H135 119.2 . .
C135 C136 C131 121.4(10) . .
C135 C136 H136 119.3 . .
C131 C136 H136 119.3 . .
C216 C211 C212 121.1(9) . .
C216 C211 P2 117.5(7) . .
C212 C211 P2 121.4(8) . .
C211 C212 C213 117.7(11) . .
C211 C212 H212 121.1 . .
C213 C212 H212 121.1 . .
C214 C213 C212 120.6(11) . .
C214 C213 H213 119.7 . .
C212 C213 H213 119.7 . .
C213 C214 C215 121.7(11) . .
C213 C214 H214 119.1 . .
C215 C214 H214 119.1 . .
C214 C215 C216 117.4(11) . .
C214 C215 H215 121.3 . .
C216 C215 H215 121.3 . .
C211 C216 C215 121.3(10) . .
C211 C216 H216 119.3 . .
C215 C216 H216 119.3 . .
C222 C221 C226 118.0(10) . .
C222 C221 P2 124.3(9) . .
C226 C221 P2 117.5(8) . .
C221 C222 C223 122.0(12) . .
C221 C222 H222 119.0 . .
C223 C222 H222 119.0 . .
C224 C223 C222 118.7(13) . .
C224 C223 H223 120.6 . .
C222 C223 H223 120.6 . .
C223 C224 C225 122.5(12) . .
C223 C224 H224 118.7 . .
C225 C224 H224 118.7 . .
C226 C225 C224 117.1(11) . .
C226 C225 H225 121.4 . .
C224 C225 H225 121.4 . .
C225 C226 C221 121.5(10) . .
C225 C226 H226 119.2 . .
C221 C226 H226 119.2 . .
C232 C231 C236 118.6(9) . .
C232 C231 P2 117.4(8) . .
C236 C231 P2 123.9(7) . .
C231 C232 C233 119.6(11) . .
C231 C232 H232 120.2 . .
C233 C232 H232 120.2 . .
C234 C233 C232 120.9(11) . .
C234 C233 H233 119.5 . .
C232 C233 H233 119.5 . .
C233 C234 C235 119.2(10) . .
C233 C234 H234 120.4 . .
C235 C234 H234 120.4 . .
C236 C235 C234 120.7(11) . .
C236 C235 H235 119.7 . .
C234 C235 H235 119.7 . .
C235 C236 C231 120.7(10) . .
C235 C236 H236 119.7 . .
C231 C236 H236 119.7 . .

loop_
_geom_bond_atom_site_label_1
_geom_bond_atom_site_label_2
_geom_bond_distance
_geom_bond_site_symmetry_2
W1 Cl1 2.425(3) .
W1 Cl6 2.490(3) .
W1 Cl7 2.493(2) .
W1 Cl4 2.505(3) .
W1 Cl5 2.514(2) 5
W1 W3 2.6172(10) 5
W1 W2 2.6184(8) 5
W1 W2 2.6208(8) .
W1 W3 2.6240(7) .
W2 Cl2 2.448(3) .
W2 Cl7 2.505(2) .
W2 Cl6 2.506(2) 5
W2 Cl5 2.511(3) .
W2 Cl4 2.511(3) .
W2 W3 2.6170(8) .
W2 W3 2.6177(7) 5
W2 W1 2.6184(8) 5
W3 Cl3 2.431(2) .
W3 Cl6 2.501(3) .
W3 Cl7 2.504(2) .
W3 Cl5 2.515(3) .
W3 Cl4 2.517(2) 5
W3 W1 2.6172(10) 5
W3 W2 2.6177(7) 5
Ca1 O2 2.273(7) .
Ca1 O2 2.273(7) 2_655
Ca1 O1 2.335(6) 2_655
Ca1 O1 2.335(6) .
Ca1 O1W 2.378(8) .
Ca1 O1W 2.378(8) 2_655
Cl4 W3 2.517(2) 5
Cl5 W1 2.514(2) 5
Cl6 W2 2.506(2) 5
P1 O1 1.507(6) .
P1 C131 1.788(10) .
P1 C111 1.801(10) .
P1 C121 1.835(9) .
P2 O2 1.492(7) .
P2 C221 1.786(11) .
P2 C231 1.803(10) .
P2 C211 1.819(9) .
O1W H1W 0.89(2) .
O1W H2W 0.89(2) .
N1 C1 1.13(2) .
C1 C2 1.49(2) .
C2 H2A 0.9800 .
C2 H2B 0.9800 .
C2 H2C 0.9800 .
C111 C116 1.391(13) .
C111 C112 1.415(11) .
C112 C113 1.364(15) .
C112 H112 0.9500 .
C113 C114 1.395(15) .
C113 H113 0.9500 .
C114 C115 1.382(13) .
C114 H114 0.9500 .
C115 C116 1.404(15) .
C115 H115 0.9500 .
C116 H116 0.9500 .
C121 C122 1.330(15) .
C121 C126 1.384(14) .
C122 C123 1.398(14) .
C122 H122 0.9500 .
C123 C124 1.370(15) .
C123 H123 0.9500 .
C124 C125 1.387(15) .
C124 H124 0.9500 .
C125 C126 1.419(13) .
C125 H125 0.9500 .
C126 H126 0.9500 .
C131 C132 1.395(14) .
C131 C136 1.421(12) .
C132 C133 1.381(14) .
C132 H132 0.9500 .
C133 C134 1.390(13) .
C133 H133 0.9500 .
C134 C135 1.385(15) .
C134 H134 0.9500 .
C135 C136 1.356(16) .
C135 H135 0.9500 .
C136 H136 0.9500 .
C211 C216 1.375(14) .
C211 C212 1.389(13) .
C212 C213 1.415(14) .
C212 H212 0.9500 .
C213 C214 1.373(17) .
C213 H213 0.9500 .
C214 C215 1.388(16) .
C214 H214 0.9500 .
C215 C216 1.406(14) .
C215 H215 0.9500 .
C216 H216 0.9500 .
C221 C222 1.372(14) .
C221 C226 1.418(14) .
C222 C223 1.389(16) .
C222 H222 0.9500 .
C223 C224 1.366(17) .
C223 H223 0.9500 .
C224 C225 1.406(17) .
C224 H224 0.9500 .
C225 C226 1.390(15) .
C225 H225 0.9500 .
C226 H226 0.9500 .
C231 C232 1.394(13) .
C231 C236 1.400(15) .
C232 C233 1.397(15) .
C232 H232 0.9500 .
C233 C234 1.377(17) .
C233 H233 0.9500 .
C234 C235 1.382(14) .
C234 H234 0.9500 .
C235 C236 1.375(13) .
C235 H235 0.9500 .
C236 H236 0.9500 .
